data_7059363
loop_
_publ_author_name
'Vaddamanu, Moulali'
'Velappan, Kavitha'
'Prabusankar, Ganesan'

_publ_section_title
;
 Homoleptic and heteroleptic Zn(ii) selone catalysts for
 thioetherification of aryl halides without scrubbing oxygen
;
_journal_issue 9
_journal_name_full 'New Journal of Chemistry'
_journal_page_first 3574
_journal_page_last 3583
_journal_paper_doi 10.1039/C9NJ05818D
_journal_volume 44
_journal_year 2020
_chemical_formula_moiety 'C30 H28 Cl2 N4 Se2 Zn'
_chemical_formula_sum 'C30 H28 Cl2 N4 Se2 Zn'
_chemical_formula_weight 738.80
_space_group_crystal_system triclinic
_space_group_IT_number 2
_space_group_name_Hall '-P 1'
_space_group_name_H-M_alt 'P -1'
_symmetry_Int_Tables_number 2
_atom_sites_solution_primary iterative
_audit_creation_date 2019-11-14
_audit_creation_method
;
Olex2 1.2
(compiled 2018.05.29 svn.r3508 for OlexSys, GUI svn.r5506)
;
_audit_update_record
;
2019-11-22 deposited with the CCDC.	2020-01-08 downloaded from the CCDC.
;
_cell_angle_alpha 93.013(4)
_cell_angle_beta 96.577(4)
_cell_angle_gamma 93.489(4)
_cell_formula_units_Z 2
_cell_length_a 8.2138(4)
_cell_length_b 11.5106(6)
_cell_length_c 16.2370(9)
_cell_measurement_reflns_used 4857
_cell_measurement_temperature 150.00
_cell_measurement_theta_max 70.6938
_cell_measurement_theta_min 3.8512
_cell_volume 1519.46(14)
_computing_cell_refinement
;
CrysAlisPro, Agilent Technologies,
Version 1.171.35.19 (release 27-10-2011 CrysAlis171 .NET)
(compiled Oct 27 2011,15:02:11)
;
_computing_data_collection
;
CrysAlisPro, Agilent Technologies,
Version 1.171.35.19 (release 27-10-2011 CrysAlis171 .NET)
(compiled Oct 27 2011,15:02:11)
;
_computing_data_reduction
;
CrysAlisPro, Agilent Technologies,
Version 1.171.35.19 (release 27-10-2011 CrysAlis171 .NET)
(compiled Oct 27 2011,15:02:11)
;
_computing_molecular_graphics 'Olex2 (Dolomanov et al., 2009)'
_computing_publication_material 'Olex2 (Dolomanov et al., 2009)'
_computing_structure_refinement 'olex2.refine (Bourhis et al., 2015)'
_computing_structure_solution 'olex2.solve (Bourhis et al., 2015)'
_diffrn_ambient_temperature 150.0
_diffrn_detector_area_resol_mean 16.1293
_diffrn_measured_fraction_theta_full 0.9779
_diffrn_measured_fraction_theta_max 0.9779
_diffrn_measurement_details
;
#__ type_ start__ end____ width___ exp.time_
  1 omega  -64.00  -19.00   1.0000    1.5000
omega____ theta____ kappa____ phi______ frames
    -        0.0000  156.0000  -34.0000 45

#__ type_ start__ end____ width___ exp.time_
  2 omega  -65.00  -35.00   1.0000    1.5000
omega____ theta____ kappa____ phi______ frames
    -      -33.5000  178.0000  120.0000 30

#__ type_ start__ end____ width___ exp.time_
  3 omega -100.00  -68.00   1.0000    1.5000
omega____ theta____ kappa____ phi______ frames
    -      -33.5000  178.0000  120.0000 32

#__ type_ start__ end____ width___ exp.time_
  4 omega -101.00  -60.00   1.0000    1.5000
omega____ theta____ kappa____ phi______ frames
    -      -33.5000  -63.0000    0.0000 41

#__ type_ start__ end____ width___ exp.time_
  5 omega  -52.00  -12.00   1.0000    1.5000
omega____ theta____ kappa____ phi______ frames
    -      -33.5000  -63.0000    0.0000 40

#__ type_ start__ end____ width___ exp.time_
  6 omega   46.00  123.00   1.0000    1.5000
omega____ theta____ kappa____ phi______ frames
    -       54.0000   77.0000  -60.0000 77

#__ type_ start__ end____ width___ exp.time_
  7 omega   23.00   85.00   1.0000    1.5000
omega____ theta____ kappa____ phi______ frames
    -       54.0000 -125.0000 -180.0000 62

#__ type_ start__ end____ width___ exp.time_
  8 omega   36.00  108.00   1.0000    1.5000
omega____ theta____ kappa____ phi______ frames
    -       54.0000   57.0000   90.0000 72

#__ type_ start__ end____ width___ exp.time_
  9 omega   20.00   74.00   1.0000    1.5000
omega____ theta____ kappa____ phi______ frames
    -       54.0000  -38.0000  -60.0000 54

#__ type_ start__ end____ width___ exp.time_
 10 omega    9.00   88.00   1.0000    1.5000
omega____ theta____ kappa____ phi______ frames
    -       54.0000  -99.0000  -90.0000 79

#__ type_ start__ end____ width___ exp.time_
 11 omega   43.00  119.00   1.0000    1.5000
omega____ theta____ kappa____ phi______ frames
    -       54.0000   57.0000 -150.0000 76

#__ type_ start__ end____ width___ exp.time_
 12 omega   59.00   86.00   1.0000    1.5000
omega____ theta____ kappa____ phi______ frames
    -      108.0000  -50.0000 -120.0000 27

#__ type_ start__ end____ width___ exp.time_
 13 omega   38.00   73.00   1.0000    1.5000
omega____ theta____ kappa____ phi______ frames
    -      108.0000  -38.0000  150.0000 35

#__ type_ start__ end____ width___ exp.time_
 14 omega   47.00  112.00   1.0000    1.5000
omega____ theta____ kappa____ phi______ frames
    -      108.0000 -111.0000   60.0000 65

#__ type_ start__ end____ width___ exp.time_
 15 omega   49.00   89.00   1.0000    1.5000
omega____ theta____ kappa____ phi______ frames
    -      108.0000  -63.0000 -180.0000 40

#__ type_ start__ end____ width___ exp.time_
 16 omega   40.00  143.00   1.0000    1.5000
omega____ theta____ kappa____ phi______ frames
    -      108.0000  -91.0000 -120.0000 103

#__ type_ start__ end____ width___ exp.time_
 17 omega   57.00   89.00   1.0000    1.5000
omega____ theta____ kappa____ phi______ frames
    -      108.0000  -25.0000   90.0000 32

#__ type_ start__ end____ width___ exp.time_
 18 omega   40.00   94.00   1.0000    1.5000
omega____ theta____ kappa____ phi______ frames
    -      108.0000  -25.0000    0.0000 54

#__ type_ start__ end____ width___ exp.time_
 19 omega   95.00  176.00   1.0000    1.5000
omega____ theta____ kappa____ phi______ frames
    -      108.0000   25.0000 -180.0000 81

#__ type_ start__ end____ width___ exp.time_
 20 omega   38.00   89.00   1.0000    1.5000
omega____ theta____ kappa____ phi______ frames
    -      108.0000  -38.0000 -150.0000 51

#__ type_ start__ end____ width___ exp.time_
 21 omega   43.00   71.00   1.0000    1.5000
omega____ theta____ kappa____ phi______ frames
    -      108.0000  -38.0000  -30.0000 28

#__ type_ start__ end____ width___ exp.time_
 22 omega   78.00  115.00   1.0000    1.5000
omega____ theta____ kappa____ phi______ frames
    -      108.0000 -111.0000 -180.0000 37

#__ type_ start__ end____ width___ exp.time_
 23 omega   60.00   93.00   1.0000    1.5000
omega____ theta____ kappa____ phi______ frames
    -      108.0000  -38.0000 -120.0000 33

#__ type_ start__ end____ width___ exp.time_
 24 omega   37.00   91.00   1.0000    1.5000
omega____ theta____ kappa____ phi______ frames
    -      108.0000  -25.0000  -90.0000 54

#__ type_ start__ end____ width___ exp.time_
 25 omega   37.00   64.00   1.0000    1.5000
omega____ theta____ kappa____ phi______ frames
    -      108.0000  -38.0000    0.0000 27

#__ type_ start__ end____ width___ exp.time_
 26 omega   43.00   84.00   1.0000    1.5000
omega____ theta____ kappa____ phi______ frames
    -      108.0000  -38.0000   60.0000 41

#__ type_ start__ end____ width___ exp.time_
 27 omega   43.00  136.00   1.0000    1.5000
omega____ theta____ kappa____ phi______ frames
    -      108.0000  -77.0000   60.0000 93

#__ type_ start__ end____ width___ exp.time_
 28 omega   55.00  165.00   1.0000    1.5000
omega____ theta____ kappa____ phi______ frames
    -      108.0000   12.0000  -60.0000 110
;
_diffrn_measurement_device_type 'SuperNova, Dual, Cu at zero, Eos'
_diffrn_measurement_method '\w scans'
_diffrn_orient_matrix_UB_11 0.0790312000
_diffrn_orient_matrix_UB_12 -0.0856999000
_diffrn_orient_matrix_UB_13 -0.0570873000
_diffrn_orient_matrix_UB_21 0.0624344000
_diffrn_orient_matrix_UB_22 -0.0667762000
_diffrn_orient_matrix_UB_23 0.0758487000
_diffrn_orient_matrix_UB_31 -0.1602019000
_diffrn_orient_matrix_UB_32 -0.0789996000
_diffrn_orient_matrix_UB_33 -0.0119521000
_diffrn_radiation_monochromator mirror
_diffrn_radiation_type 'Cu K\a'
_diffrn_radiation_wavelength 1.54184
_diffrn_reflns_av_R_equivalents 0.0237
_diffrn_reflns_av_unetI/netI 0.0301
_diffrn_reflns_limit_h_max 8
_diffrn_reflns_limit_h_min -9
_diffrn_reflns_limit_k_max 10
_diffrn_reflns_limit_k_min -14
_diffrn_reflns_limit_l_max 19
_diffrn_reflns_limit_l_min -19
_diffrn_reflns_number 10642
_diffrn_reflns_theta_full 70.8299
_diffrn_reflns_theta_max 70.83
_diffrn_reflns_theta_min 3.85
_diffrn_source 'SuperNova (Cu) X-ray Source'
_exptl_absorpt_coefficient_mu 5.684
_exptl_absorpt_correction_T_max 1.00000
_exptl_absorpt_correction_T_min 0.59790
_exptl_absorpt_correction_type multi-scan
_exptl_absorpt_process_details
;
CrysAlisPro, Agilent Technologies,
Version 1.171.35.19 (release 27-10-2011 CrysAlis171 .NET)
(compiled Oct 27 2011,15:02:11)
Empirical absorption correction using spherical harmonics,
 implemented in SCALE3 ABSPACK scaling algorithm.
;
_exptl_crystal_colour 'clear whiteish colourless'
_exptl_crystal_colour_lustre clear
_exptl_crystal_colour_modifier whiteish
_exptl_crystal_colour_primary colourless
_exptl_crystal_density_diffrn 1.6147
_exptl_crystal_description cube
_exptl_crystal_F_000 732.5022
_exptl_crystal_size_max 0.16
_exptl_crystal_size_mid 0.15
_exptl_crystal_size_min 0.12
_refine_diff_density_max 0.3123
_refine_diff_density_min -0.5148
_refine_diff_density_rms 0.0691
_refine_ls_d_res_high 0.8162
_refine_ls_d_res_low 11.4685
_refine_ls_goodness_of_fit_ref 1.0632
_refine_ls_hydrogen_treatment constr
_refine_ls_matrix_type full
_refine_ls_number_constraints 50
_refine_ls_number_parameters 354
_refine_ls_number_reflns 5705
_refine_ls_number_restraints 0
_refine_ls_restrained_S_all 1.0632
_refine_ls_R_factor_all 0.0369
_refine_ls_R_factor_gt 0.0306
_refine_ls_shift/su_max 0.0000
_refine_ls_shift/su_mean 0.0000
_refine_ls_structure_factor_coef Fsqd
_refine_ls_weighting_details 'w=1/[\s^2^(Fo^2^)+(0.0383P)^2^+0.2977P] where P=(Fo^2^+2Fc^2^)/3'
_refine_ls_weighting_scheme calc
_refine_ls_wR_factor_gt 0.0772
_refine_ls_wR_factor_ref 0.0824
_reflns_Friedel_coverage 0.0
_reflns_limit_h_max 9
_reflns_limit_h_min -9
_reflns_limit_k_max 13
_reflns_limit_k_min -14
_reflns_limit_l_max 19
_reflns_limit_l_min 0
_reflns_number_gt 4953
_reflns_number_total 5705
_reflns_threshold_expression I>=2u(I)
_cod_data_source_file c9nj05818d2.cif
_cod_data_source_block 1-CCDC1861562
_cod_depositor_comments 'Adding full bibliography for 7059363--7059367.cif.'
_cod_original_cell_volume 1519.45(13)
_cod_database_code 7059363
_chemical_oxdiff_formula 'C20 H20 N4 Se2 Zn Cl'
_reflns_odcompleteness_completeness 99.91
_reflns_odcompleteness_iscentric 1
_reflns_odcompleteness_theta 66.97
_olex2_refinement_description
;
1. Fixed Uiso
 At 1.2 times of:
  All C(H) groups, All C(H,H) groups
 At 1.5 times of:
  All C(H,H,H) groups
2.a Secondary CH2 refined with riding coordinates:
 C5(H5a,H5b), C20(H20a,H20b)
2.b Aromatic/amide H refined with riding coordinates:
 C9(H9), C2(H2), C11(H11), C7(H7), C14(H14), C8(H8), C27(H27), C29(H29),
 C22(H22), C19(H19), C18(H18), C3(H3), C30(H30), C13(H13), C23(H23), C12(H12),
 C24(H24), C28(H28)
2.c Idealised Me refined as rotating group:
 C4(H4a,H4b,H4c), C17(H17a,H17b,H17c)
;
_olex2_submission_special_instructions 'No special instructions were received'

loop_
_space_group_symop_id
_space_group_symop_operation_xyz
1 x,y,z
2 -x,-y,-z

loop_
_atom_site_label
_atom_site_type_symbol
_atom_site_fract_x
_atom_site_fract_y
_atom_site_fract_z
_atom_site_U_iso_or_equiv
_atom_site_adp_type
_atom_site_occupancy
_atom_site_refinement_flags_posn
Se1 Se 0.35627(4) 0.29027(3) 0.276834(18) 0.05232(9) Uani 1.000000 .
Se2 Se 0.14935(4) 0.46855(3) 0.102588(19) 0.05554(10) Uani 1.000000 .
Zn1 Zn 0.25790(4) 0.48760(3) 0.25133(2) 0.04741(10) Uani 1.000000 .
Cl1 Cl 0.46545(9) 0.62691(6) 0.26501(5) 0.05693(17) Uani 1.000000 .
Cl2 Cl 0.07073(10) 0.52186(7) 0.33940(5) 0.06381(19) Uani 1.000000 .
N1 N 0.5592(3) 0.36119(18) 0.43012(15) 0.0477(5) Uani 1.000000 .
C1 C 0.4150(3) 0.3153(2) 0.39112(17) 0.0441(6) Uani 1.000000 .
N2 N 0.3202(3) 0.28666(18) 0.45016(14) 0.0464(5) Uani 1.000000 .
N4 N -0.1836(3) 0.4774(2) 0.13683(16) 0.0573(6) Uani 1.000000 .
C26 C -0.1851(3) 0.0852(2) -0.00391(19) 0.0525(7) Uani 1.000000 .
C5 C 0.1548(3) 0.2307(2) 0.43504(19) 0.0501(6) Uani 1.000000 .
H5a H 0.0969(3) 0.2467(2) 0.48424(19) 0.0601(8) Uiso 1.000000 R
H5b H 0.0941(3) 0.2654(2) 0.38720(19) 0.0601(8) Uiso 1.000000 R
N3 N -0.1139(3) 0.3006(2) 0.12821(16) 0.0561(6) Uani 1.000000 .
C6 C 0.1522(3) 0.0996(2) 0.41733(17) 0.0455(6) Uani 1.000000 .
C9 C 0.1446(4) -0.1415(3) 0.3815(2) 0.0601(8) Uani 1.000000 .
H9 H 0.1440(4) -0.2232(3) 0.3695(2) 0.0721(9) Uiso 1.000000 R
C21 C -0.1235(4) 0.0928(2) 0.08151(19) 0.0541(7) Uani 1.000000 .
C2 C 0.5544(4) 0.3615(2) 0.51500(18) 0.0552(7) Uani 1.000000 .
H2 H 0.6400(4) 0.3899(2) 0.55685(18) 0.0663(9) Uiso 1.000000 R
C4 C 0.6977(4) 0.4063(3) 0.3898(2) 0.0620(8) Uani 1.000000 .
H4a H 0.7230(19) 0.3481(9) 0.3477(11) 0.0930(12) Uiso 1.000000 GR
H4b H 0.6695(11) 0.4780(12) 0.3632(13) 0.0930(12) Uiso 1.000000 GR
H4c H 0.7938(9) 0.423(2) 0.4314(3) 0.0930(12) Uiso 1.000000 GR
C20 C -0.0170(4) 0.1972(3) 0.1190(2) 0.0611(8) Uani 1.000000 .
H20a H 0.0700(4) 0.2150(3) 0.0832(2) 0.0733(10) Uiso 1.000000 R
H20b H 0.0369(4) 0.1793(3) 0.1741(2) 0.0733(10) Uiso 1.000000 R
C16 C -0.0592(3) 0.4120(2) 0.12288(16) 0.0497(6) Uani 1.000000 .
C11 C -0.1531(4) -0.1456(3) 0.33574(19) 0.0595(8) Uani 1.000000 .
H11 H -0.1554(4) -0.2272(3) 0.32298(19) 0.0715(9) Uiso 1.000000 R
C7 C 0.2907(4) 0.0407(2) 0.42972(19) 0.0553(7) Uani 1.000000 .
H7 H 0.3917(4) 0.0819(2) 0.45095(19) 0.0664(8) Uiso 1.000000 R
C17 C -0.1802(5) 0.6047(3) 0.1380(2) 0.0739(10) Uani 1.000000 .
H17a H -0.091(2) 0.6382(3) 0.1793(12) 0.1108(15) Uiso 1.000000 GR
H17b H -0.162(3) 0.6304(3) 0.0830(5) 0.1108(15) Uiso 1.000000 GR
H17c H -0.2852(13) 0.6307(3) 0.1525(17) 0.1108(15) Uiso 1.000000 GR
C10 C -0.0027(4) -0.0847(2) 0.36794(17) 0.0508(6) Uani 1.000000 .
C14 C -0.1498(4) 0.0919(3) 0.3724(2) 0.0572(7) Uani 1.000000 .
H14 H -0.1510(4) 0.1733(3) 0.3849(2) 0.0687(9) Uiso 1.000000 R
C15 C -0.0008(3) 0.0377(2) 0.38640(16) 0.0454(6) Uani 1.000000 .
C8 C 0.2866(4) -0.0802(3) 0.4116(2) 0.0635(8) Uani 1.000000 .
H8 H 0.3849(4) -0.1195(3) 0.4206(2) 0.0762(10) Uiso 1.000000 R
C27 C -0.1555(4) 0.1746(3) -0.0583(2) 0.0652(8) Uani 1.000000 .
H27 H -0.0944(4) 0.2447(3) -0.0371(2) 0.0782(10) Uiso 1.000000 R
C25 C -0.2806(4) -0.0182(3) -0.0368(2) 0.0589(8) Uani 1.000000 .
C29 C -0.3012(5) 0.0582(5) -0.1730(3) 0.0923(13) Uani 1.000000 .
H29 H -0.3371(5) 0.0486(5) -0.2309(3) 0.1107(15) Uiso 1.000000 R
C22 C -0.1588(5) 0.0042(3) 0.1307(2) 0.0682(9) Uani 1.000000 .
H22 H -0.1160(5) 0.0097(3) 0.1878(2) 0.0818(10) Uiso 1.000000 R
C19 C -0.2731(4) 0.2966(3) 0.1470(3) 0.0750(10) Uani 1.000000 .
H19 H -0.3398(4) 0.2287(3) 0.1549(3) 0.0900(12) Uiso 1.000000 R
C18 C -0.3162(4) 0.4070(3) 0.1520(3) 0.0744(10) Uani 1.000000 .
H18 H -0.4197(4) 0.4318(3) 0.1638(3) 0.0893(12) Uiso 1.000000 R
C3 C 0.4068(4) 0.3144(2) 0.52730(18) 0.0541(7) Uani 1.000000 .
H3 H 0.3688(4) 0.3023(2) 0.57947(18) 0.0650(8) Uiso 1.000000 R
C30 C -0.3354(5) -0.0282(4) -0.1226(3) 0.0818(11) Uani 1.000000 .
H30 H -0.3977(5) -0.0969(4) -0.1456(3) 0.0981(14) Uiso 1.000000 R
C13 C -0.2924(4) 0.0300(3) 0.3411(2) 0.0678(9) Uani 1.000000 .
H13 H -0.3911(4) 0.0687(3) 0.3318(2) 0.0814(10) Uiso 1.000000 R
C23 C -0.2575(5) -0.0949(3) 0.0980(3) 0.0787(10) Uani 1.000000 .
H23 H -0.2845(5) -0.1544(3) 0.1335(3) 0.0945(12) Uiso 1.000000 R
C12 C -0.2937(4) -0.0904(3) 0.3227(2) 0.0686(9) Uani 1.000000 .
H12 H -0.3933(4) -0.1332(3) 0.3010(2) 0.0824(10) Uiso 1.000000 R
C24 C -0.3143(5) -0.1063(3) 0.0165(3) 0.0759(10) Uani 1.000000 .
H24 H -0.3782(5) -0.1751(3) -0.0052(3) 0.0910(12) Uiso 1.000000 R
C28 C -0.2132(5) 0.1613(4) -0.1400(2) 0.0865(11) Uani 1.000000 .
H28 H -0.1938(5) 0.2227(4) -0.1753(2) 0.1038(14) Uiso 1.000000 R

loop_
_atom_site_aniso_label
_atom_site_aniso_U_11
_atom_site_aniso_U_22
_atom_site_aniso_U_33
_atom_site_aniso_U_12
_atom_site_aniso_U_13
_atom_site_aniso_U_23
Se1 0.0672(2) 0.04284(16) 0.04456(16) 0.00076(13) 0.00043(13) -0.00256(12)
Se2 0.05505(18) 0.0670(2) 0.04230(16) -0.00621(14) 0.00154(13) 0.00342(13)
Zn1 0.0502(2) 0.0450(2) 0.0445(2) -0.00279(15) -0.00068(15) -0.00028(15)
Cl1 0.0575(4) 0.0486(4) 0.0607(4) -0.0099(3) -0.0010(3) -0.0015(3)
Cl2 0.0608(4) 0.0651(5) 0.0663(5) -0.0009(3) 0.0168(3) -0.0032(3)
N1 0.0492(12) 0.0354(11) 0.0563(13) 0.0010(9) -0.0022(10) 0.0026(9)
C1 0.0502(14) 0.0307(12) 0.0496(14) 0.0005(10) -0.0010(11) 0.0016(10)
N2 0.0535(13) 0.0346(11) 0.0493(12) -0.0030(9) 0.0012(10) 0.0017(9)
N4 0.0658(15) 0.0463(13) 0.0605(15) 0.0036(11) 0.0153(12) -0.0064(11)
C26 0.0488(14) 0.0485(15) 0.0596(17) 0.0087(12) 0.0053(12) -0.0050(13)
C5 0.0500(15) 0.0380(13) 0.0610(17) -0.0030(11) 0.0050(12) 0.0017(12)
N3 0.0542(13) 0.0461(13) 0.0661(15) 0.0004(11) 0.0081(11) -0.0132(11)
C6 0.0510(14) 0.0380(13) 0.0468(14) -0.0013(11) 0.0046(11) 0.0053(10)
C9 0.080(2) 0.0376(14) 0.0632(18) 0.0058(14) 0.0084(16) 0.0033(13)
C21 0.0584(16) 0.0435(15) 0.0599(17) 0.0098(13) 0.0056(13) -0.0053(13)
C2 0.0659(18) 0.0391(14) 0.0558(16) 0.0016(13) -0.0129(14) 0.0027(12)
C4 0.0486(16) 0.0524(17) 0.084(2) -0.0001(13) 0.0050(15) 0.0061(15)
C20 0.0585(17) 0.0498(16) 0.071(2) 0.0068(14) -0.0031(15) -0.0126(14)
C16 0.0558(16) 0.0501(15) 0.0409(14) -0.0018(12) 0.0031(12) -0.0066(11)
C11 0.077(2) 0.0452(16) 0.0536(16) -0.0155(14) 0.0084(15) -0.0007(12)
C7 0.0553(16) 0.0460(15) 0.0622(17) 0.0020(12) -0.0048(13) 0.0073(13)
C17 0.091(3) 0.0463(17) 0.088(3) 0.0098(17) 0.025(2) 0.0004(16)
C10 0.0643(17) 0.0422(14) 0.0461(14) -0.0022(12) 0.0088(12) 0.0057(11)
C14 0.0526(16) 0.0485(16) 0.0701(19) 0.0020(13) 0.0059(14) 0.0034(14)
C15 0.0526(15) 0.0379(13) 0.0457(14) -0.0026(11) 0.0076(11) 0.0047(10)
C8 0.0645(18) 0.0448(16) 0.081(2) 0.0141(14) 0.0019(16) 0.0096(15)
C27 0.072(2) 0.0578(19) 0.067(2) 0.0060(16) 0.0095(16) 0.0065(15)
C25 0.0515(16) 0.0501(16) 0.073(2) 0.0050(13) 0.0064(14) -0.0137(14)
C29 0.082(3) 0.128(4) 0.062(2) 0.015(3) -0.010(2) -0.005(2)
C22 0.091(2) 0.0539(18) 0.0616(19) 0.0122(17) 0.0119(17) 0.0031(15)
C19 0.0613(19) 0.0524(19) 0.113(3) -0.0067(15) 0.032(2) -0.0131(19)
C18 0.0617(19) 0.0568(19) 0.108(3) -0.0013(15) 0.0331(19) -0.0091(18)
C3 0.0727(19) 0.0424(14) 0.0449(15) 0.0003(13) -0.0011(13) 0.0022(11)
C30 0.065(2) 0.088(3) 0.085(3) 0.0008(19) -0.0046(19) -0.031(2)
C13 0.0488(16) 0.072(2) 0.081(2) -0.0033(15) 0.0038(15) 0.0052(17)
C23 0.105(3) 0.0458(18) 0.089(3) 0.0083(18) 0.024(2) 0.0063(17)
C12 0.063(2) 0.071(2) 0.067(2) -0.0192(16) 0.0020(16) 0.0011(16)
C24 0.080(2) 0.0456(17) 0.101(3) -0.0033(16) 0.018(2) -0.0137(18)
C28 0.092(3) 0.102(3) 0.067(2) 0.016(2) 0.003(2) 0.022(2)

loop_
_atom_type_symbol
_atom_type_scat_dispersion_real
_atom_type_scat_dispersion_imag
_atom_type_scat_Cromer_Mann_a1
_atom_type_scat_Cromer_Mann_a2
_atom_type_scat_Cromer_Mann_a3
_atom_type_scat_Cromer_Mann_a4
_atom_type_scat_Cromer_Mann_b1
_atom_type_scat_Cromer_Mann_b2
_atom_type_scat_Cromer_Mann_b3
_atom_type_scat_Cromer_Mann_b4
_atom_type_scat_Cromer_Mann_c
_atom_type_scat_source
_atom_type_scat_dispersion_source
C 0.01920 0.00962 2.31000 1.02000 1.58860 0.86500 20.84390 10.20750 0.56870 51.65120 0.215599998832 'International Tables Volume C Table 6.1.1.4 (pp. 500-502)' 'Henke, Gullikson and Davis, At. Data and Nucl. Data Tables, 1993, 54, 2'
Cl 0.36843 0.69943 11.46040 7.19640 6.25560 1.64550 0.01040 1.16620 18.51940 47.77840 -9.55739974976 'International Tables Volume C Table 6.1.1.4 (pp. 500-502)' 'Henke, Gullikson and Davis, At. Data and Nucl. Data Tables, 1993, 54, 2'
H 0.00000 0.00000 0.49300 0.32291 0.14019 0.04081 10.51090 26.12570 3.14236 57.79970 0.0030380000826 'International Tables Volume C Table 6.1.1.4 (pp. 500-502)' 'Henke, Gullikson and Davis, At. Data and Nucl. Data Tables, 1993, 54, 2'
Zn -1.55628 0.70462 14.07430 7.03180 5.16520 2.41000 3.26550 0.23330 10.31630 58.70970 1.30410003662 'International Tables Volume C Table 6.1.1.4 (pp. 500-502)' 'Henke, Gullikson and Davis, At. Data and Nucl. Data Tables, 1993, 54, 2'
N 0.03256 0.01839 12.21260 3.13220 2.01250 1.16630 0.00570 9.89330 28.99750 0.58260 -11.5290002823 'International Tables Volume C Table 6.1.1.4 (pp. 500-502)' 'Henke, Gullikson and Davis, At. Data and Nucl. Data Tables, 1993, 54, 2'
Se -0.79210 1.18296 17.00060 5.81960 3.97310 4.35430 2.40980 0.27260 15.23720 43.81630 2.84089994431 'International Tables Volume C Table 6.1.1.4 (pp. 500-502)' 'Henke, Gullikson and Davis, At. Data and Nucl. Data Tables, 1993, 54, 2'

loop_
_geom_angle_atom_site_label_1
_geom_angle_atom_site_label_2
_geom_angle_atom_site_label_3
_geom_angle
_geom_angle_site_symmetry_1
_geom_angle_site_symmetry_3
_geom_angle_publ_flag
C1 Se1 Zn1 97.12(7) . . ?
C16 Se2 Zn1 93.70(8) . . ?
Se2 Zn1 Se1 102.673(16) . . ?
Cl1 Zn1 Se1 112.23(2) . . ?
Cl1 Zn1 Se2 106.70(3) . . ?
Cl2 Zn1 Se1 107.32(3) . . ?
Cl2 Zn1 Se2 115.31(3) . . ?
Cl2 Zn1 Cl1 112.31(3) . . ?
C2 N1 C1 109.0(2) . . ?
C4 N1 C1 125.7(3) . . ?
C4 N1 C2 125.3(2) . . ?
N1 C1 Se1 127.2(2) . . ?
N2 C1 Se1 125.67(19) . . ?
N2 C1 N1 107.1(2) . . ?
C5 N2 C1 125.3(2) . . ?
C3 N2 C1 109.2(2) . . ?
C3 N2 C5 125.4(3) . . ?
C17 N4 C16 126.0(3) . . ?
C18 N4 C16 109.6(3) . . ?
C18 N4 C17 124.4(3) . . ?
C27 C26 C21 123.3(3) . . ?
C25 C26 C21 118.2(3) . . ?
C25 C26 C27 118.6(3) . . ?
H5a C5 N2 108.94(15) . . ?
H5b C5 N2 108.94(15) . . ?
H5b C5 H5a 107.8 . . ?
C6 C5 N2 113.2(2) . . ?
C6 C5 H5a 108.94(15) . . ?
C6 C5 H5b 108.94(15) . . ?
C16 N3 C20 125.8(3) . . ?
C19 N3 C20 124.6(3) . . ?
C19 N3 C16 109.6(3) . . ?
C7 C6 C5 121.8(2) . . ?
C15 C6 C5 118.5(2) . . ?
C15 C6 C7 119.8(2) . . ?
C10 C9 H9 119.84(17) . . ?
C8 C9 H9 119.84(18) . . ?
C8 C9 C10 120.3(3) . . ?
C20 C21 C26 120.7(3) . . ?
C22 C21 C26 120.3(3) . . ?
C22 C21 C20 119.1(3) . . ?
H2 C2 N1 126.31(16) . . ?
C3 C2 N1 107.4(2) . . ?
C3 C2 H2 126.31(17) . . ?
H4a C4 N1 109.5 . . ?
H4b C4 N1 109.5 . . ?
H4b C4 H4a 109.5 . . ?
H4c C4 N1 109.5 . . ?
H4c C4 H4a 109.5 . . ?
H4c C4 H4b 109.5 . . ?
C21 C20 N3 111.4(2) . . ?
H20a C20 N3 109.34(18) . . ?
H20a C20 C21 109.34(18) . . ?
H20b C20 N3 109.34(17) . . ?
H20b C20 C21 109.34(18) . . ?
H20b C20 H20a 108.0 . . ?
N4 C16 Se2 125.5(2) . . ?
N3 C16 Se2 127.9(2) . . ?
N3 C16 N4 106.6(3) . . ?
C10 C11 H11 119.23(18) . . ?
C12 C11 H11 119.23(18) . . ?
C12 C11 C10 121.5(3) . . ?
H7 C7 C6 119.49(16) . . ?
C8 C7 C6 121.0(3) . . ?
C8 C7 H7 119.49(18) . . ?
H17a C17 N4 109.5 . . ?
H17b C17 N4 109.5 . . ?
H17b C17 H17a 109.5 . . ?
H17c C17 N4 109.5 . . ?
H17c C17 H17a 109.5 . . ?
H17c C17 H17b 109.5 . . ?
C11 C10 C9 121.9(3) . . ?
C15 C10 C9 119.4(3) . . ?
C15 C10 C11 118.6(3) . . ?
C15 C14 H14 119.28(16) . . ?
C13 C14 H14 119.3(2) . . ?
C13 C14 C15 121.4(3) . . ?
C10 C15 C6 118.5(3) . . ?
C14 C15 C6 123.3(2) . . ?
C14 C15 C10 118.1(3) . . ?
C7 C8 C9 120.9(3) . . ?
H8 C8 C9 119.53(18) . . ?
H8 C8 C7 119.53(18) . . ?
H27 C27 C26 119.58(19) . . ?
C28 C27 C26 120.8(3) . . ?
C28 C27 H27 119.6(2) . . ?
C30 C25 C26 118.2(3) . . ?
C24 C25 C26 119.4(3) . . ?
C24 C25 C30 122.4(3) . . ?
C30 C29 H29 119.9(2) . . ?
C28 C29 H29 119.9(3) . . ?
C28 C29 C30 120.2(4) . . ?
H22 C22 C21 119.6(2) . . ?
C23 C22 C21 120.8(3) . . ?
C23 C22 H22 119.6(2) . . ?
H19 C19 N3 126.57(18) . . ?
C18 C19 N3 106.9(3) . . ?
C18 C19 H19 126.6(2) . . ?
C19 C18 N4 107.4(3) . . ?
H18 C18 N4 126.28(18) . . ?
H18 C18 C19 126.3(2) . . ?
C2 C3 N2 107.3(3) . . ?
H3 C3 N2 126.36(17) . . ?
H3 C3 C2 126.36(17) . . ?
C29 C30 C25 121.5(4) . . ?
H30 C30 C25 119.3(2) . . ?
H30 C30 C29 119.3(2) . . ?
H13 C13 C14 119.9(2) . . ?
C12 C13 C14 120.3(3) . . ?
C12 C13 H13 119.9(2) . . ?
H23 C23 C22 119.8(2) . . ?
C24 C23 C22 120.4(4) . . ?
C24 C23 H23 119.8(2) . . ?
C13 C12 C11 119.9(3) . . ?
H12 C12 C11 120.03(18) . . ?
H12 C12 C13 120.0(2) . . ?
C23 C24 C25 120.9(3) . . ?
H24 C24 C25 119.5(2) . . ?
H24 C24 C23 119.5(2) . . ?
C29 C28 C27 120.7(4) . . ?
H28 C28 C27 119.7(2) . . ?
H28 C28 C29 119.7(3) . . ?

loop_
_geom_bond_atom_site_label_1
_geom_bond_atom_site_label_2
_geom_bond_distance
_geom_bond_site_symmetry_2
_geom_bond_publ_flag
Se1 Zn1 2.4958(5) . ?
Se1 C1 1.866(3) . ?
Se2 Zn1 2.4705(5) . ?
Se2 C16 1.866(3) . ?
Zn1 Cl1 2.2516(8) . ?
Zn1 Cl2 2.2543(8) . ?
N1 C1 1.342(3) . ?
N1 C2 1.383(4) . ?
N1 C4 1.458(4) . ?
C1 N2 1.344(4) . ?
N2 C5 1.457(3) . ?
N2 C3 1.379(3) . ?
N4 C16 1.338(4) . ?
N4 C17 1.463(4) . ?
N4 C18 1.371(4) . ?
C26 C21 1.417(4) . ?
C26 C27 1.419(4) . ?
C26 C25 1.428(4) . ?
C5 H5a 0.9900 . ?
C5 H5b 0.9900 . ?
C5 C6 1.520(3) . ?
N3 C20 1.482(4) . ?
N3 C16 1.343(4) . ?
N3 C19 1.375(4) . ?
C6 C7 1.360(4) . ?
C6 C15 1.431(4) . ?
C9 H9 0.9500 . ?
C9 C10 1.411(4) . ?
C9 C8 1.353(4) . ?
C21 C20 1.501(4) . ?
C21 C22 1.366(4) . ?
C2 H2 0.9500 . ?
C2 C3 1.337(4) . ?
C4 H4a 0.9800 . ?
C4 H4b 0.9800 . ?
C4 H4c 0.9800 . ?
C20 H20a 0.9900 . ?
C20 H20b 0.9900 . ?
C11 H11 0.9500 . ?
C11 C10 1.414(4) . ?
C11 C12 1.353(5) . ?
C7 H7 0.9500 . ?
C7 C8 1.405(4) . ?
C17 H17a 0.9800 . ?
C17 H17b 0.9800 . ?
C17 H17c 0.9800 . ?
C10 C15 1.423(4) . ?
C14 H14 0.9500 . ?
C14 C15 1.408(4) . ?
C14 C13 1.364(4) . ?
C8 H8 0.9500 . ?
C27 H27 0.9500 . ?
C27 C28 1.354(5) . ?
C25 C30 1.412(5) . ?
C25 C24 1.402(5) . ?
C29 H29 0.9500 . ?
C29 C30 1.357(6) . ?
C29 C28 1.400(6) . ?
C22 H22 0.9500 . ?
C22 C23 1.401(5) . ?
C19 H19 0.9500 . ?
C19 C18 1.340(5) . ?
C18 H18 0.9500 . ?
C3 H3 0.9500 . ?
C30 H30 0.9500 . ?
C13 H13 0.9500 . ?
C13 C12 1.401(5) . ?
C23 H23 0.9500 . ?
C23 C24 1.350(5) . ?
C12 H12 0.9500 . ?
C24 H24 0.9500 . ?
C28 H28 0.9500 . ?
